data_7222005
loop_
_publ_author_name
'Pallipurath, Anuradha'
'Skelton, Jonathan M.'
'Delori, Amit'
'Duffy, Connor'
'Erxleben, Andrea'
'Jones, William'

_publ_section_title
;
 Crystalline adducts of the Lawsone molecule
 (2-hydroxy-1,4-naphthaquinone): optical properties and computational
 modelling
;
_journal_issue 40
_journal_name_full CrystEngComm
_journal_page_first 7684
_journal_paper_doi 10.1039/C5CE01644D
_journal_volume 17
_journal_year 2015
_chemical_formula_moiety '2(C10 H6 O3), C10 H8 N2'
_chemical_formula_sum 'C30 H20 N2 O6'
_chemical_formula_weight 504.48
_chemical_melting_point 456.9
_chemical_name_common lawsone-bipyridyl
_space_group_IT_number 14
_symmetry_cell_setting monoclinic
_symmetry_Int_Tables_number 14
_symmetry_space_group_name_Hall '-P 2yn'
_symmetry_space_group_name_H-M 'P 1 21/n 1'
_atom_sites_solution_hydrogens geom
_atom_sites_solution_primary direct
_atom_sites_solution_secondary difmap
_audit_creation_method SHELXL-97
_audit_update_record
;
2015-08-13 deposited with the CCDC.
2015-09-03 downloaded from the CCDC.
;
_cell_angle_alpha 90.00
_cell_angle_beta 96.131(2)
_cell_angle_gamma 90.00
_cell_formula_units_Z 2
_cell_length_a 10.6360(3)
_cell_length_b 4.7798(1)
_cell_length_c 23.0987(9)
_cell_measurement_reflns_used 3634
_cell_measurement_temperature 180(2)
_cell_measurement_theta_max 27.48
_cell_measurement_theta_min 1.00
_cell_volume 1167.57(6)
_computing_cell_refinement 'HKL Scalepack (Otwinowski & Minor 1997)'
_computing_data_collection 'Collect (Nonius B.V. 1998)'
_computing_data_reduction
;
 HKL Denzo and Scalepack (Otwinowski & Minor 1997)
;
_computing_publication_material 'SHELXL-97 (Sheldrick 1997)'
_computing_structure_refinement 'SHELXL-97 (Sheldrick 1997)'
_computing_structure_solution 'SIR-92 (Altomare et al. 1994)'
_diffrn_ambient_temperature 180(2)
_diffrn_measured_fraction_theta_full 0.980
_diffrn_measured_fraction_theta_max 0.980
_diffrn_measurement_device_type 'Nonius Kappa CCD'
_diffrn_measurement_method 'Thin slice \w and \f scans'
_diffrn_radiation_type MoK\a
_diffrn_radiation_wavelength 0.71073
_diffrn_reflns_av_R_equivalents 0.0337
_diffrn_reflns_av_sigmaI/netI 0.0587
_diffrn_reflns_limit_h_max 13
_diffrn_reflns_limit_h_min -13
_diffrn_reflns_limit_k_max 6
_diffrn_reflns_limit_k_min -5
_diffrn_reflns_limit_l_max 29
_diffrn_reflns_limit_l_min -29
_diffrn_reflns_number 6685
_diffrn_reflns_theta_full 27.48
_diffrn_reflns_theta_max 27.48
_diffrn_reflns_theta_min 3.55
_diffrn_source 'fine-focus sealed tube'
_exptl_absorpt_coefficient_mu 0.101
_exptl_absorpt_correction_T_max 0.998
_exptl_absorpt_correction_T_min 0.904
_exptl_absorpt_correction_type multi-scan
_exptl_absorpt_process_details
;
multi-scan from symmetry-related measurements 
 Sortav (Blessing 1995)
;
_exptl_crystal_colour orange
_exptl_crystal_density_diffrn 1.435
_exptl_crystal_density_method 'not measured'
_exptl_crystal_description block
_exptl_crystal_F_000 524
_exptl_crystal_recrystallization_method 'Re-crystallisation from solvent: '
_exptl_crystal_size_max 0.28
_exptl_crystal_size_mid 0.10
_exptl_crystal_size_min 0.05
_refine_diff_density_max 0.144
_refine_diff_density_min -0.231
_refine_diff_density_rms 0.041
_refine_ls_extinction_method none
_refine_ls_goodness_of_fit_ref 0.905
_refine_ls_hydrogen_treatment constr
_refine_ls_matrix_type full
_refine_ls_number_parameters 172
_refine_ls_number_reflns 2626
_refine_ls_number_restraints 0
_refine_ls_restrained_S_all 0.905
_refine_ls_R_factor_all 0.0634
_refine_ls_R_factor_gt 0.0390
_refine_ls_shift/su_max 0.000
_refine_ls_shift/su_mean 0.000
_refine_ls_structure_factor_coef Fsqd
_refine_ls_weighting_details 'calc w=1/[\s^2^(Fo^2^)+(0.0546P)^2^+0.0000P] where P=(Fo^2^+2Fc^2^)/3'
_refine_ls_weighting_scheme calc
_refine_ls_wR_factor_gt 0.0920
_refine_ls_wR_factor_ref 0.0960
_reflns_number_gt 1623
_reflns_number_total 2626
_reflns_threshold_expression >2sigma(I)
_cod_data_source_file c5ce01644d2.cif
_cod_data_source_block se1202
_cod_depositor_comments 'Adding full bibliography for 7222005--7222008.cif.'
_cod_original_sg_symbol_H-M 'P 21/n'
_cod_database_code 7222005

loop_
_symmetry_equiv_pos_as_xyz
'x, y, z'
'-x+1/2, y+1/2, -z+1/2'
'-x, -y, -z'
'x-1/2, -y-1/2, z-1/2'

loop_
_atom_site_label
_atom_site_type_symbol
_atom_site_fract_x
_atom_site_fract_y
_atom_site_fract_z
_atom_site_U_iso_or_equiv
_atom_site_adp_type
_atom_site_occupancy
_atom_site_symmetry_multiplicity
_atom_site_calc_flag
_atom_site_refinement_flags
O1 O 0.81421(8) 0.0814(2) 0.15735(4) 0.0413(3) Uani 1 1 d .
O2 O 0.93377(8) 0.19587(19) 0.06175(4) 0.0424(3) Uani 1 1 d .
H2 H 0.8704 0.2718 0.0739 0.051 Uiso 1 1 calc R
O3 O 1.23640(8) -0.4759(2) 0.12303(4) 0.0460(3) Uani 1 1 d .
C1 C 0.90989(11) -0.0524(3) 0.15086(5) 0.0313(3) Uani 1 1 d .
C2 C 0.97814(11) -0.0013(3) 0.09890(5) 0.0322(3) Uani 1 1 d .
C3 C 1.08094(11) -0.1518(3) 0.08943(6) 0.0349(3) Uani 1 1 d .
H3 H 1.1181 -0.1230 0.0543 0.042 Uiso 1 1 calc R
C4 C 1.13702(11) -0.3555(3) 0.13063(6) 0.0341(3) Uani 1 1 d .
C5 C 1.07179(11) -0.4142(3) 0.18335(5) 0.0309(3) Uani 1 1 d .
C6 C 1.12056(12) -0.6139(3) 0.22335(6) 0.0378(3) Uani 1 1 d .
H6 H 1.1953 -0.7129 0.2170 0.045 Uiso 1 1 calc R
C7 C 1.06033(12) -0.6690(3) 0.27242(6) 0.0425(4) Uani 1 1 d .
H7 H 1.0941 -0.8051 0.2998 0.051 Uiso 1 1 calc R
C8 C 0.95095(13) -0.5263(3) 0.28171(6) 0.0425(4) Uani 1 1 d .
H8 H 0.9098 -0.5655 0.3153 0.051 Uiso 1 1 calc R
C9 C 0.90119(12) -0.3262(3) 0.24215(6) 0.0380(3) Uani 1 1 d .
H9 H 0.8262 -0.2284 0.2487 0.046 Uiso 1 1 calc R
C10 C 0.96171(11) -0.2695(3) 0.19285(5) 0.0309(3) Uani 1 1 d .
N1 N 0.73640(9) 0.5201(2) 0.05762(5) 0.0376(3) Uani 1 1 d .
C11 C 0.63037(13) 0.5585(3) 0.08281(6) 0.0415(4) Uani 1 1 d .
H11 H 0.6193 0.4537 0.1168 0.050 Uiso 1 1 calc R
C12 C 0.53615(13) 0.7422(3) 0.06209(6) 0.0376(4) Uani 1 1 d .
H12 H 0.4626 0.7621 0.0817 0.045 Uiso 1 1 calc R
C13 C 0.54934(11) 0.8987(3) 0.01214(5) 0.0315(3) Uani 1 1 d .
C14 C 0.65842(12) 0.8537(3) -0.01443(6) 0.0417(4) Uani 1 1 d .
H14 H 0.6714 0.9515 -0.0491 0.050 Uiso 1 1 calc R
C15 C 0.74810(13) 0.6669(3) 0.00955(6) 0.0422(4) Uani 1 1 d .
H15 H 0.8224 0.6415 -0.0093 0.051 Uiso 1 1 calc R

loop_
_atom_site_aniso_label
_atom_site_aniso_U_11
_atom_site_aniso_U_22
_atom_site_aniso_U_33
_atom_site_aniso_U_23
_atom_site_aniso_U_13
_atom_site_aniso_U_12
O1 0.0393(5) 0.0415(6) 0.0445(6) 0.0037(5) 0.0100(4) 0.0085(5)
O2 0.0465(6) 0.0405(6) 0.0417(6) 0.0099(5) 0.0114(4) 0.0108(5)
O3 0.0369(5) 0.0544(7) 0.0472(6) -0.0008(5) 0.0072(4) 0.0114(5)
C1 0.0295(7) 0.0303(8) 0.0341(8) -0.0036(6) 0.0033(5) -0.0016(6)
C2 0.0340(7) 0.0295(7) 0.0326(8) 0.0018(6) 0.0012(6) -0.0020(6)
C3 0.0352(7) 0.0368(8) 0.0339(8) 0.0024(7) 0.0096(6) -0.0018(6)
C4 0.0299(7) 0.0342(8) 0.0379(8) -0.0057(6) 0.0018(6) -0.0014(6)
C5 0.0318(7) 0.0291(7) 0.0310(7) -0.0019(6) -0.0008(5) -0.0035(6)
C6 0.0359(7) 0.0354(8) 0.0408(8) 0.0006(7) -0.0025(6) 0.0004(6)
C7 0.0463(8) 0.0409(9) 0.0383(8) 0.0078(7) -0.0046(7) -0.0025(7)
C8 0.0476(8) 0.0465(9) 0.0339(8) 0.0067(7) 0.0067(6) -0.0034(7)
C9 0.0392(7) 0.0383(9) 0.0372(8) 0.0011(7) 0.0072(6) 0.0002(6)
C10 0.0326(7) 0.0282(7) 0.0315(7) -0.0013(6) 0.0022(6) -0.0017(6)
N1 0.0411(7) 0.0350(7) 0.0361(7) -0.0018(5) 0.0016(5) 0.0026(5)
C11 0.0525(8) 0.0389(9) 0.0333(8) 0.0034(7) 0.0051(7) 0.0041(7)
C12 0.0420(8) 0.0390(9) 0.0323(8) 0.0001(7) 0.0058(6) 0.0068(7)
C13 0.0329(7) 0.0283(7) 0.0326(7) -0.0038(6) 0.0001(5) -0.0024(5)
C14 0.0374(8) 0.0461(9) 0.0422(8) 0.0116(7) 0.0065(6) 0.0039(7)
C15 0.0367(8) 0.0449(9) 0.0457(9) 0.0034(8) 0.0074(6) 0.0036(7)

loop_
_atom_type_symbol
_atom_type_description
_atom_type_scat_dispersion_real
_atom_type_scat_dispersion_imag
_atom_type_scat_source
C C 0.0033 0.0016 'International Tables Vol C Tables 4.2.6.8 and 6.1.1.4'
H H 0.0000 0.0000 'International Tables Vol C Tables 4.2.6.8 and 6.1.1.4'
N N 0.0061 0.0033 'International Tables Vol C Tables 4.2.6.8 and 6.1.1.4'
O O 0.0106 0.0060 'International Tables Vol C Tables 4.2.6.8 and 6.1.1.4'

loop_
_geom_angle_atom_site_label_1
_geom_angle_atom_site_label_2
_geom_angle_atom_site_label_3
_geom_angle
_geom_angle_site_symmetry_3
C2 O2 H2 109.5 .
O1 C1 C10 122.68(12) .
O1 C1 C2 119.77(12) .
C10 C1 C2 117.55(11) .
O2 C2 C3 120.89(12) .
O2 C2 C1 117.91(11) .
C3 C2 C1 121.20(12) .
C2 C3 C4 122.57(12) .
C2 C3 H3 118.7 .
C4 C3 H3 118.7 .
O3 C4 C3 121.39(12) .
O3 C4 C5 120.61(12) .
C3 C4 C5 118.00(11) .
C6 C5 C10 119.67(12) .
C6 C5 C4 119.94(12) .
C10 C5 C4 120.38(12) .
C7 C6 C5 120.14(13) .
C7 C6 H6 119.9 .
C5 C6 H6 119.9 .
C8 C7 C6 120.16(13) .
C8 C7 H7 119.9 .
C6 C7 H7 119.9 .
C7 C8 C9 120.33(13) .
C7 C8 H8 119.8 .
C9 C8 H8 119.8 .
C8 C9 C10 119.68(13) .
C8 C9 H9 120.2 .
C10 C9 H9 120.2 .
C9 C10 C5 120.01(12) .
C9 C10 C1 119.86(11) .
C5 C10 C1 120.12(12) .
C15 N1 C11 116.72(12) .
N1 C11 C12 123.53(13) .
N1 C11 H11 118.2 .
C12 C11 H11 118.2 .
C11 C12 C13 119.67(13) .
C11 C12 H12 120.2 .
C13 C12 H12 120.2 .
C14 C13 C12 116.49(12) .
C14 C13 C13 121.51(15) 3_675
C12 C13 C13 122.00(14) 3_675
C15 C14 C13 119.90(13) .
C15 C14 H14 120.1 .
C13 C14 H14 120.1 .
N1 C15 C14 123.67(13) .
N1 C15 H15 118.2 .
C14 C15 H15 118.2 .

loop_
_geom_bond_atom_site_label_1
_geom_bond_atom_site_label_2
_geom_bond_distance
_geom_bond_site_symmetry_2
O1 C1 1.2245(14) .
O2 C2 1.3269(14) .
O2 H2 0.8400 .
O3 C4 1.2325(14) .
C1 C10 1.4857(18) .
C1 C2 1.4876(18) .
C2 C3 1.3463(17) .
C3 C4 1.4449(19) .
C3 H3 0.9500 .
C4 C5 1.4912(18) .
C5 C6 1.3897(18) .
C5 C10 1.3973(17) .
C6 C7 1.3856(19) .
C6 H6 0.9500 .
C7 C8 1.3851(19) .
C7 H7 0.9500 .
C8 C9 1.3880(19) .
C8 H8 0.9500 .
C9 C10 1.3931(18) .
C9 H9 0.9500 .
N1 C15 1.3303(17) .
N1 C11 1.3357(17) .
C11 C12 1.3791(19) .
C11 H11 0.9500 .
C12 C13 1.3946(18) .
C12 H12 0.9500 .
C13 C14 1.3859(18) .
C13 C13 1.493(2) 3_675
C14 C15 1.3789(19) .
C14 H14 0.9500 .
C15 H15 0.9500 .
